data_1555500
loop_
_publ_author_name
'Lin, Han'
'Xiao, Li-Jun'
'Zhou, Min-Jie'
'Yu, Hong-Ming'
'Xie, Jian-Hua'
'Zhou, Qi-Lin'

_publ_section_title
;
 Enantioselective Approach to (-)-Hamigeran B and (-)-4-Bromohamigeran B
 via Catalytic Asymmetric Hydrogenation of Racemic Ketone To Assemble the
 Chiral Core Framework.
;
_journal_issue 6
_journal_name_full 'Organic letters'
_journal_page_first 1434
_journal_page_last 1437
_journal_paper_doi 10.1021/acs.orglett.6b00369
_journal_volume 18
_journal_year 2016
_chemical_absolute_configuration ad
_chemical_formula_moiety 'C19 H26 O3'
_chemical_formula_sum 'C19 H26 O3'
_chemical_formula_weight 302.40
_space_group_crystal_system orthorhombic
_space_group_IT_number 19
_space_group_name_Hall 'P 2ac 2ab'
_space_group_name_H-M_alt 'P 21 21 21'
_atom_sites_solution_hydrogens geom
_atom_sites_solution_primary direct
_audit_creation_date 2015-12-23
_audit_creation_method
;
Olex2 1.2-ac21
(compiled 2015.09.16 svn.r134, GUI svn.r4998)
;
_cell_angle_alpha 90
_cell_angle_beta 90
_cell_angle_gamma 90
_cell_formula_units_Z 4
_cell_length_a 6.43415(9)
_cell_length_b 13.96950(20)
_cell_length_c 18.8234(2)
_cell_measurement_reflns_used 12018
_cell_measurement_temperature 173(2)
_cell_measurement_theta_max 78.7310
_cell_measurement_theta_min 3.9430
_cell_volume 1691.88(4)
_computing_cell_refinement 'CrysAlisPro 1.171.38.41 (Rigaku OD, 2015)'
_computing_data_collection 'CrystalClear-SM Expert 2.1 b42 (Rigaku, 2015)'
_computing_data_reduction 'CrysAlisPro 1.171.38.41 (Rigaku OD, 2015)'
_computing_molecular_graphics 'Olex2 (Dolomanov et al., 2009)'
_computing_publication_material 'Olex2 (Dolomanov et al., 2009)'
_computing_structure_refinement 'ShelXL (Sheldrick, 2008)'
_computing_structure_solution 'ShelXT (Sheldrick, 2015)'
_diffrn_ambient_temperature 173.15
_diffrn_detector PILT
_diffrn_detector_area_resol_mean 5.814
_diffrn_measured_fraction_theta_full 1.000
_diffrn_measured_fraction_theta_max 0.985
_diffrn_measurement_details
;
List of Runs (angles in degrees, time in seconds):

  # Type    Start    End  Width  t~exp~   \w     \q     \k     \f   Frames
--------------------------------------------------------------------------
  1  \w   -125.00 -31.00   1.00    5.00    --  -35.00 -15.00-144.00   94
  2  \w   -124.00 -33.00   1.00    5.00    --  -35.00 -72.00-180.00   91
  3  \w    -50.00  40.00   1.00    5.00    --  -35.00  72.00-144.00   90
  4  \w    -50.00  40.00   1.00    5.00    --  -35.00  43.00-180.00   90
  5  \w   -125.00 -32.00   1.00   20.00    -- -110.00  72.00-180.00   93
  6  \w   -125.00 -25.00   1.00   20.00    -- -110.00  14.00-180.00  100
  7  \w   -115.00 -25.00   1.00   20.00    -- -110.00  72.00-108.00   90
  8  \w   -115.00 -25.00   1.00   20.00    -- -110.00  14.00 -36.00   90
  9  \w   -200.00-110.00   1.00   20.00    -- -110.00 -72.00-180.00   90
 10  \w   -200.00-110.00   1.00   20.00    -- -110.00 -15.00-108.00   90
 11  \w   -124.00 -32.00   1.00   20.00    -- -110.00  72.00-144.00   92
 12  \w   -195.00-105.00   1.00   20.00    -- -110.00 -44.00-144.00   90
 13  \w   -111.00 -20.00   1.00   20.00    -- -110.00  72.00 -72.00   91
 14  \w   -200.00-110.00   1.00   20.00    -- -110.00 -72.00-144.00   90
;
_diffrn_measurement_device 'AFC12 (Right): Kappa 3 circle'
_diffrn_measurement_device_type 'Rigaku Pilatus 200K'
_diffrn_measurement_method '\w scans'
_diffrn_measurement_specimen_support Fiber
_diffrn_orient_matrix_type 'CrysAlisPro convention (1999,Acta A55,543-557)'
_diffrn_orient_matrix_UB_11 0.0493243000
_diffrn_orient_matrix_UB_12 0.0655928000
_diffrn_orient_matrix_UB_13 -0.0636361000
_diffrn_orient_matrix_UB_21 0.0448423000
_diffrn_orient_matrix_UB_22 -0.0886387000
_diffrn_orient_matrix_UB_23 -0.0462701000
_diffrn_orient_matrix_UB_31 -0.2297736000
_diffrn_orient_matrix_UB_32 -0.0033387000
_diffrn_orient_matrix_UB_33 -0.0226631000
_diffrn_radiation_monochromator confocal
_diffrn_radiation_probe x-ray
_diffrn_radiation_type CuK\a
_diffrn_radiation_wavelength 1.54184
_diffrn_reflns_av_R_equivalents 0.0205
_diffrn_reflns_av_unetI/netI 0.0106
_diffrn_reflns_Laue_measured_fraction_full 1.000
_diffrn_reflns_Laue_measured_fraction_max 0.985
_diffrn_reflns_limit_h_max 6
_diffrn_reflns_limit_h_min -7
_diffrn_reflns_limit_k_max 17
_diffrn_reflns_limit_k_min -17
_diffrn_reflns_limit_l_max 22
_diffrn_reflns_limit_l_min -23
_diffrn_reflns_number 13103
_diffrn_reflns_point_group_measured_fraction_full 1.000
_diffrn_reflns_point_group_measured_fraction_max 0.976
_diffrn_reflns_theta_full 67.684
_diffrn_reflns_theta_max 78.838
_diffrn_reflns_theta_min 3.941
_diffrn_source 'rotating anode'
_diffrn_source_current 30.0
_diffrn_source_power 1.2
_diffrn_source_type 'Rigaku MM007-HF Cu'
_diffrn_source_voltage 40.0
_exptl_absorpt_coefficient_mu 0.623
_exptl_absorpt_correction_T_max 1.00000
_exptl_absorpt_correction_T_min 0.84635
_exptl_absorpt_correction_type multi-scan
_exptl_absorpt_process_details
;
CrysAlisPro 1.171.38.41 (Rigaku Oxford Diffraction, 2015)
Empirical absorption correction using spherical harmonics,
 implemented in SCALE3 ABSPACK scaling algorithm.
;
_exptl_crystal_colour colourless
_exptl_crystal_colour_primary colourless
_exptl_crystal_density_diffrn 1.187
_exptl_crystal_description plate
_exptl_crystal_F_000 656
_exptl_crystal_preparation Fiber
_exptl_crystal_size_max 0.32
_exptl_crystal_size_mid 0.26
_exptl_crystal_size_min 0.12
_refine_diff_density_max 0.199
_refine_diff_density_min -0.216
_refine_diff_density_rms 0.055
_refine_ls_abs_structure_details
;
 Flack x determined using 1461 quotients [(I+)-(I-)]/[(I+)+(I-)]
 (Parsons, Flack and Wagner, Acta Cryst. B69 (2013) 249-259).
;
_refine_ls_abs_structure_Flack -0.02(4)
_refine_ls_extinction_coef 0.0129(9)
_refine_ls_extinction_expression Fc^*^=kFc[1+0.001xFc^2^\l^3^/sin(2\q)]^-1/4^
_refine_ls_extinction_method 'SHELXL-2014/7 (Sheldrick 2014'
_refine_ls_goodness_of_fit_ref 1.041
_refine_ls_hydrogen_treatment constr
_refine_ls_matrix_type full
_refine_ls_number_parameters 206
_refine_ls_number_reflns 3566
_refine_ls_number_restraints 0
_refine_ls_restrained_S_all 1.041
_refine_ls_R_factor_all 0.0322
_refine_ls_R_factor_gt 0.0321
_refine_ls_shift/su_max 0.000
_refine_ls_shift/su_mean 0.000
_refine_ls_structure_factor_coef Fsqd
_refine_ls_weighting_details 'w=1/[\s^2^(Fo^2^)+(0.0510P)^2^+0.3220P] where P=(Fo^2^+2Fc^2^)/3'
_refine_ls_weighting_scheme calc
_refine_ls_wR_factor_gt 0.0848
_refine_ls_wR_factor_ref 0.0850
_reflns_Friedel_coverage 0.711
_reflns_Friedel_fraction_full 1.000
_reflns_Friedel_fraction_max 0.964
_reflns_number_gt 3536
_reflns_number_total 3566
_reflns_threshold_expression 'I > 2\s(I)'
_cod_data_source_file ol6b00369_si_002.cif
_cod_data_source_block p20151222a
_cod_database_code 1555500
_chemical_oxdiff_formula C19H26O3
_shelx_space_group_comment
;
The symmetry employed for this shelxl refinement is uniquely defined
by the following loop, which should always be used as a source of
symmetry information in preference to the above space-group names.
They are only intended as comments.
;
_shelx_estimated_absorpt_t_max 0.929
_shelx_estimated_absorpt_t_min 0.825
_reflns_odcompleteness_completeness 98.46
_reflns_odcompleteness_iscentric 1
_reflns_odcompleteness_theta 78.60
_olex2_refinement_description
;
1. Fixed Uiso
 At 1.2 times of:
  All C(H) groups, All C(H,H) groups
 At 1.5 times of:
  All C(H,H,H) groups
2.a Ternary CH refined with riding coordinates:
 C2(H2), C7(H7)
2.b Secondary CH2 refined with riding coordinates:
 C4(H4A,H4B), C5(H5A,H5B)
2.c Aromatic/amide H refined with riding coordinates:
 C13(H13), C15(H15)
2.d Idealised Me refined as rotating group:
 C8(H8A,H8B,H8C), C9(H9A,H9B,H9C), C16(H16A,H16B,H16C), C17(H17A,H17B,H17C),
 C18(H18A,H18B,H18C), C19(H19A,H19B,H19C)
;
_shelx_shelxl_version_number 2014/7
_olex2_submission_special_instructions 'No special instructions were received'
_oxdiff_exptl_absorpt_empirical_details
;
Empirical correction (ABSPACK) includes:
- Absorption correction using spherical harmonics
- Frame scaling
- Detector area scaling
;
_oxdiff_exptl_absorpt_empirical_full_max 1.481
_oxdiff_exptl_absorpt_empirical_full_min 0.653

loop_
_space_group_symop_operation_xyz
'x, y, z'
'-x+1/2, -y, z+1/2'
'-x, y+1/2, -z+1/2'
'x+1/2, -y+1/2, -z'

loop_
_atom_site_label
_atom_site_type_symbol
_atom_site_fract_x
_atom_site_fract_y
_atom_site_fract_z
_atom_site_U_iso_or_equiv
_atom_site_adp_type
_atom_site_occupancy
_atom_site_site_symmetry_order
_atom_site_calc_flag
_atom_site_refinement_flags_posn
O1 O 0.73470(16) 0.31902(8) 0.10924(5) 0.0240(2) Uani 1 1 d .
O2 O 0.94547(17) 0.19567(9) 0.13362(7) 0.0328(3) Uani 1 1 d .
O3 O 0.3397(2) 0.28554(10) 0.43875(6) 0.0344(3) Uani 1 1 d .
C1 C 0.5069(2) 0.33469(11) 0.11671(8) 0.0227(3) Uani 1 1 d .
C2 C 0.4523(2) 0.27357(10) 0.18254(7) 0.0196(3) Uani 1 1 d .
H2 H 0.2993 0.2610 0.1827 0.023 Uiso 1 1 calc R
C3 C 0.5663(2) 0.18392(11) 0.15308(8) 0.0222(3) Uani 1 1 d .
C4 C 0.4528(3) 0.17153(12) 0.08062(8) 0.0283(3) Uani 1 1 d .
H4A H 0.5420 0.1376 0.0459 0.034 Uiso 1 1 calc R
H4B H 0.3214 0.1355 0.0865 0.034 Uiso 1 1 calc R
C5 C 0.4103(3) 0.27540(13) 0.05658(8) 0.0287(4) Uani 1 1 d .
H5A H 0.4781 0.2892 0.0105 0.034 Uiso 1 1 calc R
H5B H 0.2593 0.2878 0.0524 0.034 Uiso 1 1 calc R
C6 C 0.7729(2) 0.22891(11) 0.13272(7) 0.0228(3) Uani 1 1 d .
C7 C 0.4677(3) 0.44177(12) 0.11778(8) 0.0295(4) Uani 1 1 d .
H7 H 0.5500 0.4693 0.1579 0.035 Uiso 1 1 calc R
C8 C 0.2384(3) 0.46287(14) 0.13245(10) 0.0406(4) Uani 1 1 d .
H8A H 0.1532 0.4361 0.0941 0.061 Uiso 1 1 calc GR
H8B H 0.2172 0.5323 0.1349 0.061 Uiso 1 1 calc GR
H8C H 0.1979 0.4337 0.1777 0.061 Uiso 1 1 calc GR
C9 C 0.5424(4) 0.49007(16) 0.04938(12) 0.0491(5) Uani 1 1 d .
H9A H 0.6892 0.4747 0.0415 0.074 Uiso 1 1 calc GR
H9B H 0.5260 0.5596 0.0537 0.074 Uiso 1 1 calc GR
H9C H 0.4597 0.4669 0.0092 0.074 Uiso 1 1 calc GR
C10 C 0.5181(2) 0.30614(10) 0.25611(7) 0.0191(3) Uani 1 1 d .
C11 C 0.3995(2) 0.27957(11) 0.31540(8) 0.0215(3) Uani 1 1 d .
C12 C 0.4641(2) 0.31263(11) 0.38268(7) 0.0238(3) Uani 1 1 d .
C13 C 0.6408(3) 0.36789(11) 0.39128(8) 0.0260(3) Uani 1 1 d .
H13 H 0.6797 0.3895 0.4373 0.031 Uiso 1 1 calc R
C14 C 0.7615(3) 0.39182(10) 0.33257(8) 0.0237(3) Uani 1 1 d .
C15 C 0.6987(2) 0.36091(11) 0.26588(8) 0.0218(3) Uani 1 1 d .
H15 H 0.7804 0.3773 0.2256 0.026 Uiso 1 1 calc R
C16 C 0.2077(3) 0.21703(13) 0.31160(8) 0.0302(4) Uani 1 1 d .
H16A H 0.1724 0.2050 0.2618 0.045 Uiso 1 1 calc GR
H16B H 0.0915 0.2496 0.3350 0.045 Uiso 1 1 calc GR
H16C H 0.2352 0.1560 0.3356 0.045 Uiso 1 1 calc GR
C17 C 0.3803(3) 0.32855(15) 0.50595(9) 0.0390(4) Uani 1 1 d .
H17A H 0.3799 0.3984 0.5009 0.059 Uiso 1 1 calc GR
H17B H 0.5165 0.3075 0.5233 0.059 Uiso 1 1 calc GR
H17C H 0.2726 0.3094 0.5399 0.059 Uiso 1 1 calc GR
C18 C 0.9558(3) 0.45118(13) 0.34122(9) 0.0337(4) Uani 1 1 d .
H18A H 0.9175 0.5182 0.3492 0.050 Uiso 1 1 calc GR
H18B H 1.0405 0.4463 0.2981 0.050 Uiso 1 1 calc GR
H18C H 1.0356 0.4275 0.3819 0.050 Uiso 1 1 calc GR
C19 C 0.5835(3) 0.09548(12) 0.19883(10) 0.0318(4) Uani 1 1 d .
H19A H 0.6561 0.1114 0.2430 0.048 Uiso 1 1 calc GR
H19B H 0.6615 0.0461 0.1732 0.048 Uiso 1 1 calc GR
H19C H 0.4440 0.0715 0.2099 0.048 Uiso 1 1 calc GR

loop_
_atom_site_aniso_label
_atom_site_aniso_U_11
_atom_site_aniso_U_22
_atom_site_aniso_U_33
_atom_site_aniso_U_23
_atom_site_aniso_U_13
_atom_site_aniso_U_12
O1 0.0193(5) 0.0307(5) 0.0218(5) 0.0013(4) 0.0029(4) -0.0018(4)
O2 0.0191(5) 0.0400(7) 0.0392(6) -0.0027(5) 0.0018(5) 0.0050(5)
O3 0.0390(7) 0.0473(7) 0.0169(5) -0.0010(5) 0.0055(5) -0.0076(6)
C1 0.0179(7) 0.0328(8) 0.0173(6) 0.0004(6) -0.0006(5) 0.0019(6)
C2 0.0158(6) 0.0264(7) 0.0165(6) -0.0013(5) -0.0004(5) 0.0004(5)
C3 0.0197(7) 0.0252(7) 0.0218(6) -0.0038(6) 0.0012(5) -0.0007(6)
C4 0.0228(7) 0.0386(8) 0.0235(7) -0.0100(6) 0.0010(6) -0.0037(7)
C5 0.0263(8) 0.0436(9) 0.0162(7) -0.0037(6) -0.0019(6) 0.0010(7)
C6 0.0203(7) 0.0292(7) 0.0189(6) -0.0031(5) 0.0008(6) -0.0005(6)
C7 0.0331(8) 0.0324(8) 0.0230(7) 0.0053(6) -0.0014(7) 0.0044(7)
C8 0.0411(10) 0.0426(10) 0.0381(9) 0.0039(7) 0.0049(9) 0.0167(8)
C9 0.0551(13) 0.0463(11) 0.0460(11) 0.0211(9) 0.0127(10) 0.0096(10)
C10 0.0181(6) 0.0229(6) 0.0163(6) -0.0001(5) -0.0019(5) 0.0021(5)
C11 0.0201(7) 0.0247(7) 0.0197(7) 0.0013(5) -0.0003(6) 0.0002(5)
C12 0.0260(7) 0.0286(7) 0.0169(6) 0.0019(6) 0.0023(6) 0.0028(6)
C13 0.0297(8) 0.0308(8) 0.0175(6) -0.0030(6) -0.0041(6) 0.0018(6)
C14 0.0221(7) 0.0246(6) 0.0243(7) -0.0034(5) -0.0034(6) 0.0004(6)
C15 0.0203(7) 0.0253(7) 0.0197(6) -0.0003(5) 0.0000(5) -0.0009(5)
C16 0.0269(8) 0.0394(9) 0.0243(7) -0.0014(6) 0.0036(6) -0.0077(7)
C17 0.0471(11) 0.0512(11) 0.0187(7) -0.0059(7) 0.0067(7) -0.0013(9)
C18 0.0282(8) 0.0393(9) 0.0335(8) -0.0094(7) -0.0019(7) -0.0079(7)
C19 0.0333(9) 0.0250(8) 0.0372(9) 0.0008(6) 0.0028(7) 0.0000(6)

loop_
_atom_type_symbol
_atom_type_description
_atom_type_scat_dispersion_real
_atom_type_scat_dispersion_imag
_atom_type_scat_source
C C 0.0181 0.0091 'International Tables Vol C Tables 4.2.6.8 and 6.1.1.4'
H H 0.0000 0.0000 'International Tables Vol C Tables 4.2.6.8 and 6.1.1.4'
O O 0.0492 0.0322 'International Tables Vol C Tables 4.2.6.8 and 6.1.1.4'

loop_
_geom_angle_atom_site_label_1
_geom_angle_atom_site_label_2
_geom_angle_atom_site_label_3
_geom_angle
C6 O1 C1 106.49(11)
C12 O3 C17 117.24(14)
O1 C1 C2 102.63(11)
O1 C1 C5 104.48(12)
O1 C1 C7 108.07(13)
C5 C1 C2 101.60(12)
C7 C1 C2 119.76(12)
C7 C1 C5 118.32(13)
C1 C2 H2 108.9
C1 C2 C3 92.97(11)
C3 C2 H2 108.9
C10 C2 C1 120.16(12)
C10 C2 H2 108.9
C10 C2 C3 115.82(12)
C2 C3 C4 100.42(12)
C6 C3 C2 99.76(11)
C6 C3 C4 103.61(12)
C19 C3 C2 119.38(12)
C19 C3 C4 116.29(13)
C19 C3 C6 114.73(13)
C3 C4 H4A 111.0
C3 C4 H4B 111.0
H4A C4 H4B 109.0
C5 C4 C3 103.62(12)
C5 C4 H4A 111.0
C5 C4 H4B 111.0
C1 C5 C4 102.66(12)
C1 C5 H5A 111.2
C1 C5 H5B 111.2
C4 C5 H5A 111.2
C4 C5 H5B 111.2
H5A C5 H5B 109.1
O1 C6 C3 107.93(12)
O2 C6 O1 121.97(14)
O2 C6 C3 130.08(14)
C1 C7 H7 107.5
C1 C7 C8 110.67(15)
C1 C7 C9 111.79(14)
C8 C7 H7 107.5
C8 C7 C9 111.70(15)
C9 C7 H7 107.5
C7 C8 H8A 109.5
C7 C8 H8B 109.5
C7 C8 H8C 109.5
H8A C8 H8B 109.5
H8A C8 H8C 109.5
H8B C8 H8C 109.5
C7 C9 H9A 109.5
C7 C9 H9B 109.5
C7 C9 H9C 109.5
H9A C9 H9B 109.5
H9A C9 H9C 109.5
H9B C9 H9C 109.5
C11 C10 C2 119.67(13)
C11 C10 C15 119.38(12)
C15 C10 C2 120.93(12)
C10 C11 C12 117.88(13)
C10 C11 C16 123.98(13)
C12 C11 C16 118.14(13)
O3 C12 C11 115.26(13)
O3 C12 C13 122.75(13)
C13 C12 C11 121.99(13)
C12 C13 H13 120.0
C12 C13 C14 119.99(13)
C14 C13 H13 120.0
C13 C14 C18 120.59(13)
C15 C14 C13 118.74(14)
C15 C14 C18 120.67(14)
C10 C15 H15 119.0
C14 C15 C10 121.97(13)
C14 C15 H15 119.0
C11 C16 H16A 109.5
C11 C16 H16B 109.5
C11 C16 H16C 109.5
H16A C16 H16B 109.5
H16A C16 H16C 109.5
H16B C16 H16C 109.5
O3 C17 H17A 109.5
O3 C17 H17B 109.5
O3 C17 H17C 109.5
H17A C17 H17B 109.5
H17A C17 H17C 109.5
H17B C17 H17C 109.5
C14 C18 H18A 109.5
C14 C18 H18B 109.5
C14 C18 H18C 109.5
H18A C18 H18B 109.5
H18A C18 H18C 109.5
H18B C18 H18C 109.5
C3 C19 H19A 109.5
C3 C19 H19B 109.5
C3 C19 H19C 109.5
H19A C19 H19B 109.5
H19A C19 H19C 109.5
H19B C19 H19C 109.5

loop_
_geom_bond_atom_site_label_1
_geom_bond_atom_site_label_2
_geom_bond_distance
O1 C1 1.4883(17)
O1 C6 1.3565(18)
O2 C6 1.204(2)
O3 C12 1.3778(18)
O3 C17 1.424(2)
C1 C2 1.545(2)
C1 C5 1.534(2)
C1 C7 1.517(2)
C2 H2 1.0000
C2 C3 1.554(2)
C2 C10 1.5180(19)
C3 C4 1.557(2)
C3 C6 1.519(2)
C3 C19 1.510(2)
C4 H4A 0.9900
C4 H4B 0.9900
C4 C5 1.544(2)
C5 H5A 0.9900
C5 H5B 0.9900
C7 H7 1.0000
C7 C8 1.530(3)
C7 C9 1.531(2)
C8 H8A 0.9800
C8 H8B 0.9800
C8 H8C 0.9800
C9 H9A 0.9800
C9 H9B 0.9800
C9 H9C 0.9800
C10 C11 1.402(2)
C10 C15 1.403(2)
C11 C12 1.411(2)
C11 C16 1.514(2)
C12 C13 1.384(2)
C13 H13 0.9500
C13 C14 1.392(2)
C14 C15 1.388(2)
C14 C18 1.509(2)
C15 H15 0.9500
C16 H16A 0.9800
C16 H16B 0.9800
C16 H16C 0.9800
C17 H17A 0.9800
C17 H17B 0.9800
C17 H17C 0.9800
C18 H18A 0.9800
C18 H18B 0.9800
C18 H18C 0.9800
C19 H19A 0.9800
C19 H19B 0.9800
C19 H19C 0.9800

loop_
_geom_torsion_atom_site_label_1
_geom_torsion_atom_site_label_2
_geom_torsion_atom_site_label_3
_geom_torsion_atom_site_label_4
_geom_torsion
O1 C1 C2 C3 -49.84(12)
O1 C1 C2 C10 72.47(15)
O1 C1 C5 C4 68.93(14)
O1 C1 C7 C8 -174.62(12)
O1 C1 C7 C9 60.18(18)
O3 C12 C13 C14 179.15(15)
C1 O1 C6 O2 -179.48(14)
C1 O1 C6 C3 2.17(14)
C1 C2 C3 C4 -56.39(12)
C1 C2 C3 C6 49.53(12)
C1 C2 C3 C19 175.27(14)
C1 C2 C10 C11 151.42(14)
C1 C2 C10 C15 -29.9(2)
C2 C1 C5 C4 -37.54(14)
C2 C1 C7 C8 -57.79(19)
C2 C1 C7 C9 177.02(15)
C2 C3 C4 C5 35.42(14)
C2 C3 C6 O1 -34.86(14)
C2 C3 C6 O2 146.97(16)
C2 C10 C11 C12 -178.99(13)
C2 C10 C11 C16 1.5(2)
C2 C10 C15 C14 179.75(13)
C3 C2 C10 C11 -98.23(16)
C3 C2 C10 C15 80.42(17)
C3 C4 C5 C1 1.02(15)
C4 C3 C6 O1 68.46(14)
C4 C3 C6 O2 -109.71(18)
C5 C1 C2 C3 58.07(13)
C5 C1 C2 C10 -179.62(13)
C5 C1 C7 C8 67.04(18)
C5 C1 C7 C9 -58.2(2)
C6 O1 C1 C2 31.85(13)
C6 O1 C1 C5 -73.85(13)
C6 O1 C1 C7 159.30(12)
C6 C3 C4 C5 -67.40(14)
C7 C1 C2 C3 -169.46(14)
C7 C1 C2 C10 -47.15(19)
C7 C1 C5 C4 -170.87(13)
C10 C2 C3 C4 177.88(12)
C10 C2 C3 C6 -76.20(14)
C10 C2 C3 C19 49.54(18)
C10 C11 C12 O3 178.99(13)
C10 C11 C12 C13 -1.4(2)
C11 C10 C15 C14 -1.6(2)
C11 C12 C13 C14 -0.5(2)
C12 C13 C14 C15 1.3(2)
C12 C13 C14 C18 -179.38(15)
C13 C14 C15 C10 -0.3(2)
C15 C10 C11 C12 2.3(2)
C15 C10 C11 C16 -177.15(14)
C16 C11 C12 O3 -1.5(2)
C16 C11 C12 C13 178.17(15)
C17 O3 C12 C11 -170.92(15)
C17 O3 C12 C13 9.4(2)
C18 C14 C15 C10 -179.59(14)
C19 C3 C4 C5 165.75(13)
C19 C3 C6 O1 -163.72(12)
C19 C3 C6 O2 18.1(2)
